data_4319422
loop_
_publ_author_name
'Wolfgang Fraenk'
'Tassilo Habereder'
'Anton Hammerl'
'Thomas M. Klap\"otke'
'Burkhard Krumm'
'Peter Mayer'
'Heinrich N\"oth'
'Marcus Warchhold'

_publ_contact_author
;
      Heinrich N\"oth
      Institut f\"ur anorganische Chemie
      Universit\"at M\"unchen
      Butenandtstr. 5-13 (Haus D)
      81377 M\"unchen
      Bundesrepublik Deutschland
;
_publ_contact_author_email H.Noeth@lrz.uni-muenchen.de
_publ_contact_author_fax '089 2180 7865'
_publ_contact_author_phone '089 2180 7454'
_publ_section_title
;
 Highly Energetic Tetraazidoborate Anion and Boron Triazide Adducts
;
_journal_name_full 'Inorganic Chemistry'
_journal_page_first 1334
_journal_page_last 1340
_journal_paper_doi 10.1021/ic001119b
_journal_volume 40
_journal_year 2001
_chemical_formula_sum 'C9 H7 B N10'
_chemical_formula_weight 266.06
_chemical_name_systematic
; 
?
;
_space_group_IT_number 2
_symmetry_cell_setting triclinic
_symmetry_space_group_name_Hall '-P 1'
_symmetry_space_group_name_H-M 'P -1'
_atom_sites_solution_hydrogens geom
_atom_sites_solution_primary direct
_atom_sites_solution_secondary difmap
_audit_creation_method 'SHELXL-CIF-file updated by CIFRTF'
_cell_angle_alpha 104.729(2)
_cell_angle_beta 96.014(2)
_cell_angle_gamma 112.423(1)
_cell_formula_units_Z 2
_cell_length_a 7.2035(7)
_cell_length_b 8.2093(8)
_cell_length_c 11.6420(11)
_cell_measurement_reflns_used 750
_cell_measurement_temperature 193(2)
_cell_measurement_theta_max 1.00
_cell_measurement_theta_min 20.00
_cell_volume 599.62(10)
_computing_cell_refinement 'SMART (V4.C50)'
_computing_data_collection 'SMART (V4.C50)'
_computing_data_reduction 'SAINT (V4.D50)'
_computing_molecular_graphics 'XP (SHELXTL-Ver.5)'
_computing_publication_material 'SHELXL (Sheldrick 1997)'
_computing_structure_refinement 'SHELXL-97 (Sheldrick, 1997)'
_computing_structure_solution 'SHELXS-97 (Sheldrick, 1990)'
_diffrn_ambient_temperature 193(2)
_diffrn_measured_fraction_theta_full 0.588
_diffrn_measured_fraction_theta_max 0.588
_diffrn_measurement_device_type 'Siemens SMART Area-detector'
_diffrn_measurement_method Hemisphere
_diffrn_radiation_monochromator graphite
_diffrn_radiation_source 'fine-focus sealed tube'
_diffrn_radiation_type MoK\a
_diffrn_radiation_wavelength 0.71073
_diffrn_reflns_av_R_equivalents 0.0176
_diffrn_reflns_av_sigmaI/netI 0.0226
_diffrn_reflns_limit_h_max 9
_diffrn_reflns_limit_h_min -9
_diffrn_reflns_limit_k_max 10
_diffrn_reflns_limit_k_min -10
_diffrn_reflns_limit_l_max 14
_diffrn_reflns_limit_l_min -14
_diffrn_reflns_number 3530
_diffrn_reflns_theta_full 28.87
_diffrn_reflns_theta_max 28.87
_diffrn_reflns_theta_min 1.86
_diffrn_standards_interval_time 0
_exptl_absorpt_coefficient_mu 0.104
_exptl_absorpt_correction_T_max 1.000
_exptl_absorpt_correction_T_min 0.706
_exptl_absorpt_correction_type SADABS
_exptl_crystal_colour colorless
_exptl_crystal_density_diffrn 1.474
_exptl_crystal_density_method 'not measured'
_exptl_crystal_description prism
_exptl_crystal_F_000 272
_exptl_crystal_size_max 0.40
_exptl_crystal_size_mid 0.30
_exptl_crystal_size_min 0.30
_refine_diff_density_max 0.233
_refine_diff_density_min -0.177
_refine_diff_density_rms 0.042
_refine_ls_extinction_method none
_refine_ls_goodness_of_fit_ref 1.054
_refine_ls_hydrogen_treatment mixed
_refine_ls_matrix_type full
_refine_ls_number_parameters 181
_refine_ls_number_reflns 1854
_refine_ls_number_restraints 0
_refine_ls_restrained_S_all 1.054
_refine_ls_R_factor_all 0.0520
_refine_ls_R_factor_gt 0.0400
_refine_ls_shift/su_max 0.000
_refine_ls_shift/su_mean 0.000
_refine_ls_structure_factor_coef Fsqd
_refine_ls_weighting_details 'calc w=1/[\s^2^(Fo^2^)+(0.0719P)^2^+0.0880P] where P=(Fo^2^+2Fc^2^)/3'
_refine_ls_weighting_scheme calc
_refine_ls_wR_factor_gt 0.1085
_refine_ls_wR_factor_ref 0.1176
_reflns_number_gt 1492
_reflns_number_total 1854
_reflns_threshold_expression >2sigma(I)
_cod_data_source_file ic001119b_3.cif
_cod_data_source_block d:\frames\wolfi3\work\wolfi3
_cod_depositor_comments
;
The following automatic conversions were performed:

'_symmetry_cell_setting' value 'Triclinic' changed to 'triclinic'
according to the built-in table from CIF Core dictionary named
'cif_core.dic' version 2.4.1 from
2010-06-29.

'_refine_ls_hydrogen_treatment' value 'mixed ' changed
to 'mixed' according to the built-in table from CIF Core dictionary
named 'cif_core.dic' version 2.4.1 from 2010-06-29.

Automatic conversion script
Id: cif_fix_values 1646 2011-03-28 12:23:43Z adriana 

The following automatic conversions were performed:

'_atom_sites_solution_primary' value 'direct methods' was changed to
'direct'.

'_atom_sites_solution_hydrogens' value 'geometrically' was changed to
'geom'.

Automatic conversion script
Id: cif_fix_values 6452 2018-10-05 10:23:21Z andrius 
;
_cod_original_cell_volume 599.61(10)
_cod_database_code 4319422

loop_
_symmetry_equiv_pos_as_xyz
'x, y, z'
'-x, -y, -z'

loop_
_atom_site_label
_atom_site_type_symbol
_atom_site_fract_x
_atom_site_fract_y
_atom_site_fract_z
_atom_site_U_iso_or_equiv
_atom_site_adp_type
_atom_site_occupancy
_atom_site_symmetry_multiplicity
_atom_site_calc_flag
_atom_site_refinement_flags
_atom_site_disorder_assembly
_atom_site_disorder_group
N1 N -0.4392(3) 0.5434(2) 0.73247(17) 0.0409(5) Uani 1 1 d . . .
N2 N -0.6131(3) 0.4484(2) 0.74045(16) 0.0381(5) Uani 1 1 d . . .
N3 N -0.7796(3) 0.3652(3) 0.7424(2) 0.0548(5) Uani 1 1 d . . .
N4 N -0.2547(3) 0.5724(2) 0.94168(17) 0.0471(5) Uani 1 1 d . . .
N5 N -0.2537(3) 0.7175(2) 1.00193(16) 0.0393(4) Uani 1 1 d . . .
N6 N -0.2518(4) 0.8478(3) 1.06543(19) 0.0635(6) Uani 1 1 d . . .
N7 N -0.0682(3) 0.6832(2) 0.78261(17) 0.0368(4) Uani 1 1 d . . .
N8 N 0.1046(3) 0.7208(2) 0.83722(16) 0.0330(4) Uani 1 1 d . . .
N9 N 0.2718(3) 0.7666(3) 0.88193(19) 0.0463(5) Uani 1 1 d . . .
N10 N -0.2592(2) 0.33350(18) 0.75898(14) 0.0271(4) Uani 1 1 d . . .
B1 B -0.2548(3) 0.5385(3) 0.8069(2) 0.0325(5) Uani 1 1 d . . .
C1 C -0.2708(3) 0.2357(2) 0.83596(19) 0.0348(5) Uani 1 1 d . . .
H1A H -0.2801 0.2872 0.9149 0.042 Uiso 1 1 calc R . .
C2 C -0.2698(3) 0.0607(3) 0.8040(2) 0.0391(5) Uani 1 1 d . . .
H2A H -0.2794 -0.0028 0.8604 0.047 Uiso 1 1 calc R . .
C3 C -0.2548(3) -0.0159(2) 0.6901(2) 0.0361(5) Uani 1 1 d . . .
H3A H -0.2503 -0.1312 0.6685 0.043 Uiso 1 1 calc R . .
C4 C -0.2458(3) 0.0790(2) 0.60405(18) 0.0292(4) Uani 1 1 d . . .
C5 C -0.2323(3) 0.0034(2) 0.48389(19) 0.0348(5) Uani 1 1 d . . .
H5A H -0.2300 -0.1127 0.4600 0.042 Uiso 1 1 calc R . .
C6 C -0.2226(3) 0.0977(3) 0.40205(19) 0.0383(5) Uani 1 1 d . . .
H6A H -0.2118 0.0473 0.3233 0.046 Uiso 1 1 calc R . .
C7 C -0.2291(3) 0.2715(3) 0.43787(18) 0.0362(5) Uani 1 1 d . . .
H7A H -0.2237 0.3350 0.3816 0.043 Uiso 1 1 calc R . .
C8 C -0.2432(3) 0.3502(2) 0.55293(17) 0.0301(4) Uani 1 1 d . . .
H8A H -0.2489 0.4651 0.5740 0.036 Uiso 1 1 calc R . .
C9 C -0.2492(3) 0.2568(2) 0.64007(17) 0.0261(4) Uani 1 1 d . . .

loop_
_atom_site_aniso_label
_atom_site_aniso_U_11
_atom_site_aniso_U_22
_atom_site_aniso_U_33
_atom_site_aniso_U_23
_atom_site_aniso_U_13
_atom_site_aniso_U_12
N1 0.0448(11) 0.0471(9) 0.0503(13) 0.0277(9) 0.0204(10) 0.0295(9)
N2 0.0462(12) 0.0357(8) 0.0384(12) 0.0084(8) 0.0093(10) 0.0256(9)
N3 0.0400(12) 0.0492(10) 0.0652(15) 0.0102(10) 0.0057(11) 0.0154(9)
N4 0.0791(13) 0.0386(9) 0.0380(12) 0.0173(8) 0.0250(10) 0.0336(9)
N5 0.0504(11) 0.0397(9) 0.0329(11) 0.0124(8) 0.0114(9) 0.0235(8)
N6 0.0954(17) 0.0526(11) 0.0476(14) 0.0065(10) 0.0132(12) 0.0435(12)
N7 0.0421(11) 0.0322(8) 0.0348(11) 0.0148(8) 0.0057(9) 0.0127(8)
N8 0.0473(12) 0.0296(8) 0.0267(11) 0.0105(7) 0.0132(9) 0.0189(8)
N9 0.0484(13) 0.0517(10) 0.0428(13) 0.0177(9) 0.0110(10) 0.0237(9)
N10 0.0288(8) 0.0299(7) 0.0273(9) 0.0134(7) 0.0076(7) 0.0141(6)
B1 0.0420(13) 0.0304(10) 0.0316(14) 0.0129(9) 0.0148(11) 0.0187(10)
C1 0.0395(11) 0.0363(9) 0.0353(12) 0.0182(9) 0.0119(9) 0.0180(9)
C2 0.0475(13) 0.0372(10) 0.0417(14) 0.0229(9) 0.0109(10) 0.0204(9)
C3 0.0352(11) 0.0293(9) 0.0464(13) 0.0143(9) 0.0055(10) 0.0159(8)
C4 0.0201(9) 0.0286(8) 0.0361(12) 0.0087(8) 0.0030(8) 0.0094(7)
C5 0.0279(11) 0.0322(9) 0.0405(13) 0.0043(9) 0.0064(9) 0.0138(8)
C6 0.0324(11) 0.0423(10) 0.0341(13) 0.0059(9) 0.0108(10) 0.0128(9)
C7 0.0359(11) 0.0401(10) 0.0315(12) 0.0145(9) 0.0107(9) 0.0124(9)
C8 0.0279(10) 0.0305(8) 0.0323(12) 0.0119(8) 0.0076(8) 0.0113(8)
C9 0.0204(9) 0.0273(8) 0.0304(11) 0.0099(8) 0.0061(8) 0.0092(7)

loop_
_atom_type_symbol
_atom_type_description
_atom_type_scat_dispersion_real
_atom_type_scat_dispersion_imag
_atom_type_scat_source
C C 0.0033 0.0016 'International Tables Vol C Tables 4.2.6.8 and 6.1.1.4'
H H 0.0000 0.0000 'International Tables Vol C Tables 4.2.6.8 and 6.1.1.4'
B B 0.0013 0.0007 'International Tables Vol C Tables 4.2.6.8 and 6.1.1.4'
N N 0.0061 0.0033 'International Tables Vol C Tables 4.2.6.8 and 6.1.1.4'

loop_
_geom_angle_atom_site_label_1
_geom_angle_atom_site_label_2
_geom_angle_atom_site_label_3
_geom_angle
_geom_angle_site_symmetry_1
_geom_angle_site_symmetry_3
_geom_angle_publ_flag
N2 N1 B1 118.80(15) . . ?
N3 N2 N1 175.2(2) . . ?
N5 N4 B1 119.25(16) . . ?
N6 N5 N4 174.7(2) . . ?
N8 N7 B1 119.44(16) . . ?
N9 N8 N7 173.66(19) . . ?
C1 N10 C9 118.89(14) . . ?
C1 N10 B1 119.28(15) . . ?
C9 N10 B1 121.82(13) . . ?
N4 B1 N7 113.57(18) . . ?
N4 B1 N1 113.97(15) . . ?
N7 B1 N1 103.99(15) . . ?
N4 B1 N10 104.64(13) . . ?
N7 B1 N10 110.92(13) . . ?
N1 B1 N10 109.87(16) . . ?
N10 C1 C2 123.35(18) . . ?
C3 C2 C1 119.31(17) . . ?
C2 C3 C4 120.01(16) . . ?
C5 C4 C3 121.93(16) . . ?
C5 C4 C9 119.17(16) . . ?
C3 C4 C9 118.90(17) . . ?
C6 C5 C4 121.10(16) . . ?
C5 C6 C7 119.31(17) . . ?
C8 C7 C6 121.82(17) . . ?
C7 C8 C9 119.88(16) . . ?
N10 C9 C8 121.79(14) . . ?
N10 C9 C4 119.51(15) . . ?
C8 C9 C4 118.70(16) . . ?

loop_
_geom_bond_atom_site_label_1
_geom_bond_atom_site_label_2
_geom_bond_distance
_geom_bond_site_symmetry_2
_geom_bond_publ_flag
N1 N2 1.226(2) . ?
N1 B1 1.527(3) . ?
N2 N3 1.137(2) . ?
N4 N5 1.216(2) . ?
N4 B1 1.523(3) . ?
N5 N6 1.129(2) . ?
N7 N8 1.221(3) . ?
N7 B1 1.526(2) . ?
N8 N9 1.134(3) . ?
N10 C1 1.336(2) . ?
N10 C9 1.389(2) . ?
N10 B1 1.619(2) . ?
C1 C2 1.393(2) . ?
C2 C3 1.350(3) . ?
C3 C4 1.409(3) . ?
C4 C5 1.409(3) . ?
C4 C9 1.423(2) . ?
C5 C6 1.364(3) . ?
C6 C7 1.402(3) . ?
C7 C8 1.364(3) . ?
C8 C9 1.414(2) . ?
